data_4062489
_journal_name_full Organometallics
_journal_year 2003
_chemical_formula_sum 'C50 H71 Ni P3'
_chemical_formula_weight 823.69
_space_group_IT_number 2
_symmetry_cell_setting triclinic
_symmetry_space_group_name_Hall '-P 1'
_symmetry_space_group_name_H-M 'P -1'
_cell_angle_alpha 79.464(2)
_cell_angle_beta 80.109(2)
_cell_angle_gamma 64.818(2)
_cell_formula_units_Z 2
_cell_length_a 11.2060(11)
_cell_length_b 13.0571(13)
_cell_length_c 17.8952(17)
_cell_measurement_temperature 100(2)
_cell_volume 2316.6(4)
_diffrn_ambient_temperature 373(2)
_exptl_crystal_density_diffrn 1.181
_cod_depositor_comments
;
The following automatic conversions were performed:
'_symmetry_cell_setting' value 'Triclinic' changed to 'triclinic'
according to '/home/saulius/struct/CIF-dictionaries/cif_core.dic'
dictionary named 'cif_core.dic' version 2.4.1 from 2010-06-29.

Automatic conversion script
Id: cif_fix_enum 1527 2010-12-29 10:47:43Z saulius 
;
_cod_database_code 4062489

loop_
_symmetry_equiv_pos_as_xyz
'x, y, z'
'-x, -y, -z'

loop_
_atom_site_label
_atom_site_type_symbol
_atom_site_fract_x
_atom_site_fract_y
_atom_site_fract_z
_atom_site_U_iso_or_equiv
_atom_site_adp_type
_atom_site_occupancy
_atom_site_symmetry_multiplicity
_atom_site_calc_flag
_atom_site_refinement_flags
_atom_site_disorder_assembly
_atom_site_disorder_group
Ni Ni 0.04047(6) 0.36110(5) 0.26269(4) 0.0102(2) Uani 1 1 d . . .
P2 P -0.13741(13) 0.43293(11) 0.33880(8) 0.0129(3) Uani 1 1 d . . .
P1 P 0.15069(13) 0.43114(11) 0.31166(8) 0.0139(3) Uani 1 1 d . . .
P3 P 0.14033(13) 0.13757(11) 0.24038(8) 0.0130(3) Uani 1 1 d . . .
C4 C 0.1168(5) 0.0162(4) 0.1229(3) 0.0154(12) Uani 1 1 d . . .
C86 C 0.3639(5) -0.0908(4) 0.3287(3) 0.0205(13) Uani 1 1 d . . .
C2 C -0.1055(5) 0.5258(4) 0.3936(3) 0.0162(12) Uani 1 1 d . . .
H2A H -0.1408 0.6037 0.3686 0.019 Uiso 1 1 calc R . .
H2B H -0.1517 0.5249 0.4446 0.019 Uiso 1 1 calc R . .
C81 C 0.3963(5) -0.0762(4) 0.2496(3) 0.0146(12) Uani 1 1 d . . .
C1 C 0.0442(5) 0.4867(4) 0.3995(3) 0.0153(12) Uani 1 1 d . . .
H1A H 0.0700 0.4276 0.4425 0.018 Uiso 1 1 calc R . .
H1B H 0.0592 0.5506 0.4095 0.018 Uiso 1 1 calc R . .
C44 C -0.2550(5) 0.2920(4) 0.0726(3) 0.0217(14) Uani 1 1 d . . .
C91 C 0.0124(5) 0.2710(4) 0.1998(3) 0.0139(12) Uani 1 1 d . . .
H91A H -0.0594 0.2864 0.1692 0.017 Uiso 1 1 calc R . .
C92 C 0.1396(5) 0.2677(4) 0.1802(3) 0.0137(12) Uani 1 1 d . . .
C7 C 0.3475(5) -0.1694(4) 0.1572(3) 0.0145(12) Uani 1 1 d . . .
H7A H 0.4241 -0.2329 0.1696 0.017 Uiso 1 1 calc R . .
C82 C 0.5207(5) -0.0720(4) 0.2204(3) 0.0172(12) Uani 1 1 d . . .
C3 C 0.1896(5) 0.0230(4) 0.1776(3) 0.0133(12) Uani 1 1 d . . .
C21 C -0.2891(5) 0.5346(4) 0.2921(3) 0.0182(13) Uani 1 1 d . . .
C93 C 0.2154(5) 0.2913(4) 0.1097(3) 0.0130(12) Uani 1 1 d . . .
C12 C 0.3091(5) 0.3205(5) 0.3503(3) 0.0180(13) Uani 1 1 d . . .
C22 C -0.1831(5) 0.3301(5) 0.4151(3) 0.0183(13) Uani 1 1 d . . .
C94 C 0.1589(5) 0.3814(4) 0.0553(3) 0.0164(12) Uani 1 1 d . . .
H94A H 0.0699 0.4298 0.0642 0.020 Uiso 1 1 calc R . .
C89 C 0.2385(5) -0.1068(5) 0.3626(3) 0.0227(13) Uani 1 1 d . . .
H89A H 0.2331 -0.1155 0.4173 0.034 Uiso 1 1 calc R . .
H89B H 0.2403 -0.1737 0.3465 0.034 Uiso 1 1 calc R . .
H89C H 0.1628 -0.0414 0.3454 0.034 Uiso 1 1 calc R . .
C98 C 0.3496(5) 0.2198(4) 0.0939(3) 0.0172(12) Uani 1 1 d . . .
H98A H 0.3909 0.1587 0.1299 0.021 Uiso 1 1 calc R . .
C45 C -0.1397(5) 0.2784(4) 0.0233(3) 0.0180(13) Uani 1 1 d . . .
H45A H -0.1431 0.3310 -0.0200 0.022 Uiso 1 1 calc R . .
C47 C -0.1235(5) 0.0396(5) 0.2241(3) 0.0225(13) Uani 1 1 d . . .
H47A H -0.2112 0.0595 0.2504 0.034 Uiso 1 1 calc R . .
H47B H -0.0661 0.0429 0.2569 0.034 Uiso 1 1 calc R . .
H47C H -0.0904 -0.0363 0.2106 0.034 Uiso 1 1 calc R . .
C42 C -0.1281(5) 0.1218(4) 0.1530(3) 0.0151(12) Uani 1 1 d . . .
C6 C 0.2768(5) -0.1733(4) 0.1034(3) 0.0165(12) Uani 1 1 d . . .
H6A H 0.3060 -0.2377 0.0786 0.020 Uiso 1 1 calc R . .
C8 C 0.3080(5) -0.0737(4) 0.1937(3) 0.0131(12) Uani 1 1 d . . .
C46 C -0.0201(5) 0.1875(4) 0.0380(3) 0.0143(12) Uani 1 1 d . . .
C213 C -0.3468(5) 0.4688(5) 0.2571(3) 0.0252(14) Uani 1 1 d . . .
H21A H -0.4241 0.5217 0.2332 0.038 Uiso 1 1 calc R . .
H21B H -0.3705 0.4182 0.2966 0.038 Uiso 1 1 calc R . .
H21C H -0.2817 0.4254 0.2196 0.038 Uiso 1 1 calc R . .
C96 C 0.3628(6) 0.3294(5) -0.0271(3) 0.0247(14) Uani 1 1 d . . .
H96A H 0.4114 0.3422 -0.0728 0.030 Uiso 1 1 calc R . .
C97 C 0.4216(5) 0.2383(5) 0.0262(3) 0.0220(13) Uani 1 1 d . . .
H97A H 0.5100 0.1890 0.0165 0.026 Uiso 1 1 calc R . .
C11 C 0.1825(5) 0.5575(4) 0.2569(3) 0.0174(12) Uani 1 1 d . . .
C223 C -0.1875(6) 0.2353(5) 0.3773(3) 0.0248(14) Uani 1 1 d . . .
H22A H -0.2106 0.1832 0.4158 0.037 Uiso 1 1 calc R . .
H22B H -0.1021 0.1951 0.3510 0.037 Uiso 1 1 calc R . .
H22C H -0.2527 0.2685 0.3415 0.037 Uiso 1 1 calc R . .
C5 C 0.1612(5) -0.0798(4) 0.0864(3) 0.0164(12) Uani 1 1 d . . .
H5A H 0.1127 -0.0817 0.0498 0.020 Uiso 1 1 calc R . .
C49 C 0.1015(5) 0.1748(4) -0.0191(3) 0.0204(13) Uani 1 1 d . . .
H49A H 0.1764 0.1087 -0.0018 0.031 Uiso 1 1 calc R . .
H49B H 0.1196 0.2413 -0.0234 0.031 Uiso 1 1 calc R . .
H49C H 0.0851 0.1665 -0.0681 0.031 Uiso 1 1 calc R . .
C84 C 0.5690(6) -0.0851(5) 0.3491(3) 0.0276(15) Uani 1 1 d . . .
C212 C -0.4000(5) 0.6168(5) 0.3434(3) 0.0265(14) Uani 1 1 d . . .
H21D H -0.4727 0.6652 0.3143 0.040 Uiso 1 1 calc R . .
H21E H -0.3665 0.6628 0.3621 0.040 Uiso 1 1 calc R . .
H21F H -0.4299 0.5737 0.3858 0.040 Uiso 1 1 calc R . .
C83 C 0.6022(5) -0.0757(4) 0.2718(3) 0.0226(14) Uani 1 1 d . . .
H83A H 0.6829 -0.0717 0.2529 0.027 Uiso 1 1 calc R . .
C87 C 0.5672(5) -0.0665(5) 0.1366(3) 0.0211(13) Uani 1 1 d . . .
H87A H 0.6533 -0.0648 0.1288 0.032 Uiso 1 1 calc R . .
H87B H 0.5059 0.0013 0.1100 0.032 Uiso 1 1 calc R . .
H87C H 0.5722 -0.1323 0.1174 0.032 Uiso 1 1 calc R . .
C222 C -0.3119(5) 0.3836(5) 0.4664(3) 0.0228(14) Uani 1 1 d . . .
H22D H -0.3263 0.3252 0.5030 0.034 Uiso 1 1 calc R . .
H22E H -0.3847 0.4206 0.4357 0.034 Uiso 1 1 calc R . .
H22F H -0.3057 0.4386 0.4928 0.034 Uiso 1 1 calc R . .
C41 C -0.0127(5) 0.1122(4) 0.1035(3) 0.0133(12) Uani 1 1 d . . .
C43 C -0.2473(5) 0.2121(5) 0.1356(3) 0.0200(13) Uani 1 1 d . . .
H43A H -0.3242 0.2186 0.1677 0.024 Uiso 1 1 calc R . .
C123 C 0.4179(5) 0.2822(5) 0.2839(3) 0.0304(15) Uani 1 1 d . . .
H12A H 0.4980 0.2258 0.3035 0.046 Uiso 1 1 calc R . .
H12B H 0.4338 0.3467 0.2571 0.046 Uiso 1 1 calc R . .
H12C H 0.3901 0.2501 0.2495 0.046 Uiso 1 1 calc R . .
C122 C 0.3619(5) 0.3563(5) 0.4106(3) 0.0240(14) Uani 1 1 d . . .
H12D H 0.4419 0.2946 0.4264 0.036 Uiso 1 1 calc R . .
H12E H 0.2966 0.3750 0.4540 0.036 Uiso 1 1 calc R . .
H12F H 0.3803 0.4217 0.3890 0.036 Uiso 1 1 calc R . .
C121 C 0.2805(6) 0.2180(5) 0.3875(3) 0.0256(14) Uani 1 1 d . . .
H12G H 0.3587 0.1595 0.4077 0.038 Uiso 1 1 calc R . .
H12H H 0.2546 0.1894 0.3501 0.038 Uiso 1 1 calc R . .
H12I H 0.2100 0.2402 0.4281 0.038 Uiso 1 1 calc R . .
C221 C -0.0674(6) 0.2731(5) 0.4655(3) 0.0300(15) Uani 1 1 d . . .
H22G H -0.0856 0.2199 0.5054 0.045 Uiso 1 1 calc R . .
H22H H -0.0579 0.3304 0.4877 0.045 Uiso 1 1 calc R . .
H22I H 0.0131 0.2335 0.4347 0.045 Uiso 1 1 calc R . .
C85 C 0.4484(6) -0.0924(4) 0.3777(3) 0.0239(14) Uani 1 1 d . . .
H85A H 0.4244 -0.0983 0.4302 0.029 Uiso 1 1 calc R . .
C95 C 0.2306(5) 0.4023(5) -0.0123(3) 0.0208(13) Uani 1 1 d . . .
H95A H 0.1904 0.4647 -0.0477 0.025 Uiso 1 1 calc R . .
C113 C 0.2616(6) 0.5995(5) 0.2957(3) 0.0336(16) Uani 1 1 d . . .
H11A H 0.2721 0.6635 0.2640 0.050 Uiso 1 1 calc R . .
H11B H 0.3473 0.5392 0.3032 0.050 Uiso 1 1 calc R . .
H11C H 0.2151 0.6221 0.3443 0.050 Uiso 1 1 calc R . .
C112 C 0.2524(7) 0.5279(5) 0.1783(3) 0.0383(17) Uani 1 1 d . . .
H11D H 0.2686 0.5916 0.1502 0.057 Uiso 1 1 calc R . .
H11E H 0.1976 0.5106 0.1513 0.057 Uiso 1 1 calc R . .
H11F H 0.3352 0.4629 0.1836 0.057 Uiso 1 1 calc R . .
C211 C -0.2435(5) 0.6076(5) 0.2261(3) 0.0266(14) Uani 1 1 d . . .
H21G H -0.3184 0.6612 0.2004 0.040 Uiso 1 1 calc R . .
H21H H -0.1794 0.5592 0.1906 0.040 Uiso 1 1 calc R . .
H21I H -0.2041 0.6481 0.2460 0.040 Uiso 1 1 calc R . .
C111 C 0.0473(6) 0.6553(5) 0.2458(4) 0.0419(18) Uani 1 1 d . . .
H11G H 0.0593 0.7212 0.2182 0.063 Uiso 1 1 calc R . .
H11H H -0.0013 0.6732 0.2947 0.063 Uiso 1 1 calc R . .
H11I H -0.0012 0.6331 0.2173 0.063 Uiso 1 1 calc R . .
C48 C -0.3841(5) 0.3913(5) 0.0558(3) 0.0298(15) Uani 1 1 d . . .
H48A H -0.4530 0.3877 0.0949 0.045 Uiso 1 1 calc R . .
H48B H -0.4065 0.3880 0.0071 0.045 Uiso 1 1 calc R . .
H48C H -0.3750 0.4614 0.0547 0.045 Uiso 1 1 calc R . .
C88 C 0.6592(7) -0.0874(6) 0.4037(4) 0.050(2) Uani 1 1 d . . .
H88A H 0.7375 -0.0819 0.3753 0.074 Uiso 1 1 calc R . .
H88B H 0.6837 -0.1576 0.4375 0.074 Uiso 1 1 calc R . .
H88C H 0.6138 -0.0244 0.4330 0.074 Uiso 1 1 calc R . .

loop_
_atom_site_aniso_label
_atom_site_aniso_U_11
_atom_site_aniso_U_22
_atom_site_aniso_U_33
_atom_site_aniso_U_23
_atom_site_aniso_U_13
_atom_site_aniso_U_12
Ni 0.0071(4) 0.0099(4) 0.0143(4) -0.0036(3) -0.0005(3) -0.0035(3)
P2 0.0077(7) 0.0122(7) 0.0179(8) -0.0037(6) -0.0004(6) -0.0028(6)
P1 0.0107(7) 0.0161(8) 0.0176(8) -0.0041(6) -0.0007(6) -0.0075(6)
P3 0.0093(7) 0.0133(7) 0.0166(8) -0.0041(6) -0.0012(6) -0.0039(6)
C4 0.009(3) 0.015(3) 0.021(3) -0.003(2) 0.001(2) -0.004(2)
C86 0.023(3) 0.015(3) 0.024(3) -0.002(2) -0.008(3) -0.006(3)
C2 0.010(3) 0.016(3) 0.022(3) -0.006(2) 0.000(2) -0.004(2)
C81 0.012(3) 0.007(3) 0.023(3) -0.001(2) -0.006(2) -0.001(2)
C1 0.012(3) 0.022(3) 0.018(3) -0.006(2) -0.002(2) -0.012(3)
C44 0.012(3) 0.016(3) 0.038(4) -0.013(3) -0.009(3) 0.000(3)
C91 0.005(3) 0.016(3) 0.018(3) -0.005(2) -0.001(2) 0.000(2)
C92 0.013(3) 0.011(3) 0.019(3) -0.004(2) -0.001(2) -0.006(2)
C7 0.010(3) 0.013(3) 0.018(3) -0.002(2) 0.000(2) -0.002(2)
C82 0.017(3) 0.010(3) 0.025(3) -0.003(2) -0.004(3) -0.005(2)
C3 0.008(3) 0.016(3) 0.017(3) -0.002(2) 0.004(2) -0.008(2)
C21 0.009(3) 0.016(3) 0.026(3) -0.005(2) -0.006(2) 0.001(2)
C93 0.013(3) 0.010(3) 0.021(3) -0.009(2) 0.002(2) -0.009(2)
C12 0.008(3) 0.024(3) 0.023(3) -0.004(3) -0.004(2) -0.007(3)
C22 0.012(3) 0.023(3) 0.017(3) -0.005(2) 0.003(2) -0.006(3)
C94 0.009(3) 0.020(3) 0.019(3) -0.009(3) 0.000(2) -0.004(2)
C89 0.029(3) 0.021(3) 0.019(3) 0.000(3) -0.003(3) -0.013(3)
C98 0.019(3) 0.014(3) 0.018(3) -0.006(2) 0.001(2) -0.005(3)
C45 0.021(3) 0.013(3) 0.021(3) -0.002(2) -0.010(3) -0.005(3)
C47 0.016(3) 0.023(3) 0.032(3) -0.003(3) -0.001(3) -0.013(3)
C42 0.009(3) 0.012(3) 0.028(3) -0.003(2) -0.004(2) -0.007(2)
C6 0.019(3) 0.014(3) 0.017(3) -0.010(2) 0.005(2) -0.006(3)
C8 0.010(3) 0.016(3) 0.015(3) -0.001(2) 0.001(2) -0.008(2)
C46 0.008(3) 0.013(3) 0.023(3) -0.009(2) -0.007(2) -0.001(2)
C213 0.012(3) 0.033(4) 0.032(4) -0.013(3) -0.006(3) -0.005(3)
C96 0.027(4) 0.027(3) 0.024(3) -0.004(3) 0.005(3) -0.017(3)
C97 0.012(3) 0.018(3) 0.033(4) -0.011(3) 0.009(3) -0.004(3)
C11 0.019(3) 0.020(3) 0.020(3) -0.004(2) 0.001(2) -0.014(3)
C223 0.023(3) 0.023(3) 0.029(3) -0.005(3) 0.007(3) -0.012(3)
C5 0.015(3) 0.020(3) 0.020(3) -0.003(2) -0.002(2) -0.012(3)
C49 0.021(3) 0.016(3) 0.024(3) -0.002(3) -0.004(3) -0.006(3)
C84 0.025(4) 0.022(3) 0.037(4) -0.004(3) -0.017(3) -0.005(3)
C212 0.016(3) 0.023(3) 0.036(4) -0.001(3) -0.007(3) -0.003(3)
C83 0.015(3) 0.019(3) 0.038(4) -0.003(3) -0.007(3) -0.009(3)
C87 0.018(3) 0.018(3) 0.030(3) -0.004(3) -0.001(3) -0.010(3)
C222 0.016(3) 0.027(3) 0.028(3) -0.010(3) 0.008(3) -0.012(3)
C41 0.008(3) 0.015(3) 0.021(3) -0.010(2) -0.006(2) -0.003(2)
C43 0.010(3) 0.025(3) 0.030(3) -0.010(3) 0.003(3) -0.011(3)
C123 0.018(3) 0.033(4) 0.032(4) -0.007(3) -0.003(3) -0.001(3)
C122 0.013(3) 0.030(3) 0.031(3) -0.011(3) -0.007(3) -0.006(3)
C121 0.021(3) 0.025(3) 0.031(4) 0.002(3) -0.012(3) -0.008(3)
C221 0.028(4) 0.029(4) 0.031(4) 0.010(3) -0.006(3) -0.015(3)
C85 0.035(4) 0.011(3) 0.019(3) -0.002(2) -0.007(3) -0.002(3)
C95 0.025(3) 0.019(3) 0.017(3) 0.000(2) -0.005(3) -0.008(3)
C113 0.042(4) 0.037(4) 0.036(4) -0.012(3) 0.002(3) -0.029(3)
C112 0.063(5) 0.029(4) 0.029(4) -0.004(3) 0.006(3) -0.029(4)
C211 0.018(3) 0.025(3) 0.031(4) 0.002(3) -0.010(3) -0.003(3)
C111 0.036(4) 0.026(4) 0.063(5) 0.016(3) -0.009(4) -0.019(3)
C48 0.015(3) 0.027(4) 0.043(4) -0.006(3) -0.012(3) -0.001(3)
C88 0.043(5) 0.057(5) 0.056(5) -0.004(4) -0.026(4) -0.021(4)

loop_
_geom_bond_atom_site_label_1
_geom_bond_atom_site_label_2
_geom_bond_distance
_geom_bond_site_symmetry_2
_geom_bond_publ_flag
Ni C91 1.917(5) . ?
Ni C92 1.960(5) . ?
Ni P2 2.1567(15) . ?
Ni P1 2.1808(15) . ?
Ni P3 2.7245(15) . ?
P2 C2 1.866(5) . ?
P2 C21 1.874(5) . ?
P2 C22 1.898(5) . ?
P1 C1 1.860(5) . ?
P1 C12 1.895(5) . ?
P1 C11 1.897(5) . ?
P3 C92 1.836(5) . ?
P3 C91 1.840(5) . ?
P3 C3 1.872(5) . ?
C4 C5 1.380(7) . ?
C4 C3 1.413(7) . ?
C4 C41 1.505(7) . ?
C86 C85 1.390(8) . ?
C86 C81 1.398(7) . ?
C86 C89 1.515(7) . ?
C2 C1 1.549(7) . ?
C81 C82 1.423(7) . ?
C81 C8 1.511(7) . ?
C44 C43 1.377(7) . ?
C44 C45 1.397(8) . ?
C44 C48 1.509(7) . ?
C91 C92 1.392(7) . ?
C92 C93 1.456(7) . ?
C7 C6 1.367(7) . ?
C7 C8 1.383(7) . ?
C82 C83 1.385(7) . ?
C82 C87 1.499(7) . ?
C3 C8 1.418(7) . ?
C21 C213 1.535(7) . ?
C21 C211 1.537(7) . ?
C21 C212 1.540(7) . ?
C93 C94 1.376(7) . ?
C93 C98 1.404(7) . ?
C12 C121 1.517(7) . ?
C12 C123 1.533(7) . ?
C12 C122 1.541(7) . ?
C22 C222 1.529(7) . ?
C22 C223 1.537(7) . ?
C22 C221 1.543(7) . ?
C94 C95 1.384(7) . ?
C98 C97 1.378(7) . ?
C45 C46 1.389(7) . ?
C47 C42 1.500(7) . ?
C42 C43 1.392(7) . ?
C42 C41 1.408(7) . ?
C6 C5 1.384(7) . ?
C46 C41 1.375(7) . ?
C46 C49 1.523(7) . ?
C96 C97 1.376(7) . ?
C96 C95 1.389(8) . ?
C11 C112 1.519(8) . ?
C11 C111 1.526(8) . ?
C11 C113 1.528(7) . ?
C84 C83 1.367(8) . ?
C84 C85 1.397(8) . ?
C84 C88 1.509(8) . ?
